data_7021761
loop_
_publ_author_name
'Cao, Deng-Ke'
'Liu, Bei'
'Gu, Yan-Wei'
'Feng, Jia-Qi'
'Zhao, Yue'

_publ_section_title
;
 Phosphonates containing 8-hydroxyquinoline moiety and their metal
 complexes: structures, fluorescent and magnetic properties.
;
_journal_issue 34
_journal_name_full 'Dalton transactions (Cambridge, England : 2003)'
_journal_page_first 12228
_journal_page_last 12237
_journal_paper_doi 10.1039/c3dt51108a
_journal_volume 42
_journal_year 2013
_chemical_formula_sum 'C12 H14 Cu N O8 P'
_chemical_formula_weight 394.75
_chemical_name_systematic
;
?
;
_space_group_IT_number 14
_symmetry_cell_setting monoclinic
_symmetry_space_group_name_Hall '-P 2ybc'
_symmetry_space_group_name_H-M 'P 1 21/c 1'
_atom_sites_solution_hydrogens geom
_atom_sites_solution_primary direct
_atom_sites_solution_secondary difmap
_audit_creation_method SHELXL-97
_cell_angle_alpha 90.00
_cell_angle_beta 96.0800(10)
_cell_angle_gamma 90.00
_cell_formula_units_Z 4
_cell_length_a 10.8573(10)
_cell_length_b 11.5904(11)
_cell_length_c 10.9689(10)
_cell_measurement_reflns_used 4763
_cell_measurement_temperature 173(2)
_cell_measurement_theta_max 27.42
_cell_measurement_theta_min 2.56
_cell_volume 1372.6(2)
_computing_cell_refinement SMART
_computing_data_collection 'SMART (Bruker, 2000)'
_computing_data_reduction 'SAINT (Bruker, 2000)'
_computing_molecular_graphics SHELXTL
_computing_publication_material SHELXTL
_computing_structure_refinement SHELXTL
_computing_structure_solution 'SHELXTL (Bruker, 2000)'
_diffrn_ambient_temperature 173(2)
_diffrn_measured_fraction_theta_full 0.996
_diffrn_measured_fraction_theta_max 0.996
_diffrn_measurement_device_type 'Bruker Smart Aepex CCD area detector'
_diffrn_measurement_method 'phi and omega scans'
_diffrn_radiation_monochromator graphite
_diffrn_radiation_source 'fine-focus sealed tube'
_diffrn_radiation_type MoK\a
_diffrn_radiation_wavelength 0.71073
_diffrn_reflns_av_R_equivalents 0.0899
_diffrn_reflns_av_sigmaI/netI 0.0755
_diffrn_reflns_limit_h_max 14
_diffrn_reflns_limit_h_min -14
_diffrn_reflns_limit_k_max 11
_diffrn_reflns_limit_k_min -15
_diffrn_reflns_limit_l_max 14
_diffrn_reflns_limit_l_min -14
_diffrn_reflns_number 11731
_diffrn_reflns_theta_full 27.44
_diffrn_reflns_theta_max 27.44
_diffrn_reflns_theta_min 2.56
_exptl_absorpt_coefficient_mu 1.753
_exptl_absorpt_correction_T_max 0.916
_exptl_absorpt_correction_T_min 0.869
_exptl_absorpt_correction_type multi-scan
_exptl_absorpt_process_details 'SADABS; Bruker, 2000'
_exptl_crystal_colour blue
_exptl_crystal_density_diffrn 1.910
_exptl_crystal_density_method 'not measured'
_exptl_crystal_description blocky
_exptl_crystal_F_000 804
_exptl_crystal_size_max 0.08
_exptl_crystal_size_mid 0.07
_exptl_crystal_size_min 0.05
_refine_diff_density_max 0.983
_refine_diff_density_min -1.022
_refine_diff_density_rms 0.256
_refine_ls_extinction_method none
_refine_ls_goodness_of_fit_ref 1.019
_refine_ls_hydrogen_treatment constr
_refine_ls_matrix_type full
_refine_ls_number_parameters 208
_refine_ls_number_reflns 3117
_refine_ls_number_restraints 0
_refine_ls_restrained_S_all 1.019
_refine_ls_R_factor_all 0.0559
_refine_ls_R_factor_gt 0.0426
_refine_ls_shift/su_max 0.002
_refine_ls_shift/su_mean 0.000
_refine_ls_structure_factor_coef Fsqd
_refine_ls_weighting_details 'calc w=1/[\s^2^(Fo^2^)+(0.0910P)^2^+1.7971P] where P=(Fo^2^+2Fc^2^)/3'
_refine_ls_weighting_scheme calc
_refine_ls_wR_factor_gt 0.1218
_refine_ls_wR_factor_ref 0.1496
_reflns_number_gt 2698
_reflns_number_total 3117
_reflns_threshold_expression >2sigma(I)
_cod_data_source_file c3dt51108a.txt
_cod_data_source_block 1a
_cod_depositor_comments
;
The following automatic conversions were performed:

'_symmetry_cell_setting' value 'Monoclinic' changed to 'monoclinic'
according to /home/saulius/struct/CIF-dictionaries/cif_core.dic
dictionary named 'cif_core.dic' version 2.4.2 from 2011-04-26.

Automatic conversion script
Id: cif_fix_values 1891 2012-01-12 08:04:46Z andrius 
;
_cod_original_sg_symbol_H-M 'P2(1)/c '
_cod_database_code 7021761

loop_
_symmetry_equiv_pos_as_xyz
'x, y, z'
'-x, y+1/2, -z+1/2'
'-x, -y, -z'
'x, -y-1/2, z-1/2'

loop_
_atom_site_label
_atom_site_type_symbol
_atom_site_fract_x
_atom_site_fract_y
_atom_site_fract_z
_atom_site_U_iso_or_equiv
_atom_site_adp_type
_atom_site_occupancy
_atom_site_symmetry_multiplicity
_atom_site_calc_flag
_atom_site_refinement_flags
Cu1 Cu -0.31450(3) 0.41276(3) 0.61306(3) 0.01226(17) Uani 1 1 d .
P1 P 0.39554(7) 0.36620(7) 0.54637(8) 0.0125(2) Uani 1 1 d .
O1 O 0.5238(2) 0.3439(2) 0.6080(2) 0.0189(5) Uani 1 1 d .
O1W O 0.4129(3) 0.5962(2) 0.7740(3) 0.0332(7) Uani 1 1 d .
H1WA H 0.3974 0.5658 0.7036 0.040 Uiso 1 1 d R
H1WB H 0.3940 0.6674 0.7701 0.040 Uiso 1 1 d R
O2 O 0.3591(2) 0.4915(2) 0.5297(2) 0.0156(5) Uani 1 1 d .
O2W O 0.4011(3) 0.0852(2) 0.4389(3) 0.0325(7) Uani 1 1 d .
H2WA H 0.3894 0.0541 0.3685 0.049 Uiso 1 1 d R
H2WB H 0.3485 0.0591 0.4840 0.049 Uiso 1 1 d R
O3 O 0.3742(2) 0.3079(2) 0.4167(2) 0.0212(5) Uani 1 1 d .
H3A H 0.3826 0.2378 0.4241 0.032 Uiso 1 1 calc R
O4 O -0.2257(2) 0.27457(19) 0.4964(2) 0.0148(5) Uani 1 1 d .
O5 O -0.2715(2) 0.1782(2) 0.2656(2) 0.0199(5) Uani 1 1 d .
O6 O -0.3197(3) 0.0090(2) 0.3443(3) 0.0267(6) Uani 1 1 d .
N1 N -0.1349(2) 0.4558(2) 0.6250(2) 0.0129(5) Uani 1 1 d .
C1 C -0.0920(3) 0.5505(3) 0.6820(3) 0.0154(6) Uani 1 1 d .
H1B H -0.1481 0.6061 0.7022 0.018 Uiso 1 1 calc R
C2 C 0.0349(3) 0.5702(3) 0.7133(3) 0.0181(7) Uani 1 1 d .
H2B H 0.0622 0.6390 0.7505 0.022 Uiso 1 1 calc R
C3 C 0.1181(3) 0.4871(3) 0.6886(3) 0.0163(7) Uani 1 1 d .
H3B H 0.2021 0.4977 0.7127 0.020 Uiso 1 1 calc R
C4 C 0.0765(3) 0.3847(3) 0.6264(3) 0.0136(6) Uani 1 1 d .
C5 C 0.1578(3) 0.2938(3) 0.5972(3) 0.0142(6) Uani 1 1 d .
C6 C 0.1075(3) 0.2020(3) 0.5292(3) 0.0173(7) Uani 1 1 d .
H6A H 0.1599 0.1436 0.5078 0.021 Uiso 1 1 calc R
C7 C -0.0203(3) 0.1930(3) 0.4909(3) 0.0167(7) Uani 1 1 d .
H7A H -0.0505 0.1308 0.4432 0.020 Uiso 1 1 calc R
C8 C -0.1000(3) 0.2766(3) 0.5244(3) 0.0136(6) Uani 1 1 d .
C9 C -0.0525(3) 0.3741(3) 0.5931(3) 0.0122(6) Uani 1 1 d .
C10 C 0.2937(3) 0.2953(3) 0.6432(3) 0.0153(6) Uani 1 1 d .
H10A H 0.3212 0.2161 0.6553 0.018 Uiso 1 1 calc R
H10B H 0.3030 0.3327 0.7227 0.018 Uiso 1 1 calc R
C11 C -0.2830(3) 0.1632(3) 0.4818(3) 0.0173(7) Uani 1 1 d .
H11A H -0.3662 0.1689 0.5058 0.021 Uiso 1 1 calc R
H11B H -0.2373 0.1101 0.5380 0.021 Uiso 1 1 calc R
C12 C -0.2909(3) 0.1122(3) 0.3546(3) 0.0178(7) Uani 1 1 d .

loop_
_atom_site_aniso_label
_atom_site_aniso_U_11
_atom_site_aniso_U_22
_atom_site_aniso_U_33
_atom_site_aniso_U_23
_atom_site_aniso_U_13
_atom_site_aniso_U_12
Cu1 0.0087(2) 0.0140(3) 0.0136(3) 0.00123(13) -0.00097(16) -0.00020(13)
P1 0.0092(4) 0.0130(4) 0.0149(4) 0.0016(3) -0.0008(3) -0.0001(3)
O1 0.0104(11) 0.0205(13) 0.0253(13) 0.0071(10) -0.0010(9) -0.0008(9)
O1W 0.0483(19) 0.0231(15) 0.0282(16) -0.0054(12) 0.0042(14) 0.0015(13)
O2 0.0136(11) 0.0128(12) 0.0197(12) 0.0024(9) -0.0012(8) 0.0014(9)
O2W 0.0461(19) 0.0220(15) 0.0298(17) -0.0003(11) 0.0057(14) 0.0000(12)
O3 0.0295(13) 0.0195(13) 0.0141(12) -0.0019(9) 0.0002(10) -0.0005(10)
O4 0.0093(10) 0.0150(12) 0.0192(12) -0.0041(9) -0.0022(8) -0.0016(8)
O5 0.0163(11) 0.0216(13) 0.0211(13) -0.0044(10) -0.0003(9) 0.0005(9)
O6 0.0297(14) 0.0214(14) 0.0290(15) -0.0038(11) 0.0034(11) -0.0028(11)
N1 0.0120(12) 0.0146(14) 0.0118(13) 0.0003(10) 0.0002(9) -0.0003(10)
C1 0.0180(16) 0.0148(16) 0.0133(15) -0.0024(12) 0.0014(12) 0.0017(12)
C2 0.0192(17) 0.0195(17) 0.0152(16) -0.0055(12) 0.0003(13) -0.0045(13)
C3 0.0127(14) 0.0217(17) 0.0134(15) -0.0003(13) -0.0027(11) -0.0047(12)
C4 0.0109(14) 0.0171(16) 0.0123(15) 0.0019(12) -0.0015(11) -0.0015(12)
C5 0.0106(14) 0.0136(16) 0.0182(16) 0.0045(12) 0.0009(11) -0.0011(12)
C6 0.0146(15) 0.0132(16) 0.0240(17) 0.0027(13) 0.0023(13) 0.0028(12)
C7 0.0141(15) 0.0133(16) 0.0225(17) -0.0007(12) 0.0014(12) -0.0018(12)
C8 0.0119(14) 0.0133(16) 0.0151(15) 0.0014(12) 0.0000(11) -0.0012(11)
C9 0.0125(14) 0.0129(15) 0.0112(15) 0.0022(11) 0.0015(11) 0.0005(11)
C10 0.0117(14) 0.0180(16) 0.0155(15) 0.0043(12) -0.0022(11) 0.0007(12)
C11 0.0122(14) 0.0185(17) 0.0207(17) -0.0020(13) -0.0002(12) -0.0052(12)
C12 0.0123(15) 0.0210(18) 0.0199(17) -0.0008(13) 0.0003(12) 0.0019(13)

loop_
_atom_type_symbol
_atom_type_description
_atom_type_scat_dispersion_real
_atom_type_scat_dispersion_imag
_atom_type_scat_source
C C 0.0033 0.0016 'International Tables Vol C Tables 4.2.6.8 and 6.1.1.4'
H H 0.0000 0.0000 'International Tables Vol C Tables 4.2.6.8 and 6.1.1.4'
N N 0.0061 0.0033 'International Tables Vol C Tables 4.2.6.8 and 6.1.1.4'
O O 0.0106 0.0060 'International Tables Vol C Tables 4.2.6.8 and 6.1.1.4'
P P 0.1023 0.0942 'International Tables Vol C Tables 4.2.6.8 and 6.1.1.4'
Cu Cu 0.3201 1.2651 'International Tables Vol C Tables 4.2.6.8 and 6.1.1.4'

loop_
_geom_angle_atom_site_label_1
_geom_angle_atom_site_label_2
_geom_angle_atom_site_label_3
_geom_angle
_geom_angle_site_symmetry_1
_geom_angle_site_symmetry_3
O1 Cu1 O2 93.75(10) 1_455 3_566
O1 Cu1 O5 86.35(10) 1_455 4_566
O2 Cu1 O5 176.75(10) 3_566 4_566
O1 Cu1 N1 169.70(11) 1_455 .
O2 Cu1 N1 93.92(10) 3_566 .
O5 Cu1 N1 86.38(10) 4_566 .
O1 Cu1 O4 97.38(9) 1_455 .
O2 Cu1 O4 91.84(9) 3_566 .
O5 Cu1 O4 91.36(9) 4_566 .
N1 Cu1 O4 75.51(10) . .
O1 P1 O2 115.96(14) . .
O1 P1 O3 111.94(14) . .
O2 P1 O3 107.04(14) . .
O1 P1 C10 104.61(14) . .
O2 P1 C10 109.81(14) . .
O3 P1 C10 107.16(15) . .
P1 O1 Cu1 137.69(15) . 1_655
H1WA O1W H1WB 109.5 . .
P1 O2 Cu1 133.43(15) . 3_566
H2WA O2W H2WB 109.5 . .
P1 O3 H3A 109.5 . .
C8 O4 C11 116.8(2) . .
C8 O4 Cu1 109.09(18) . .
C11 O4 Cu1 118.83(18) . .
C12 O5 Cu1 106.4(2) . 4_565
C1 N1 C9 119.0(3) . .
C1 N1 Cu1 121.9(2) . .
C9 N1 Cu1 117.9(2) . .
N1 C1 C2 122.6(3) . .
N1 C1 H1B 118.7 . .
C2 C1 H1B 118.7 . .
C3 C2 C1 119.3(3) . .
C3 C2 H2B 120.3 . .
C1 C2 H2B 120.3 . .
C2 C3 C4 120.0(3) . .
C2 C3 H3B 120.0 . .
C4 C3 H3B 120.0 . .
C9 C4 C3 116.9(3) . .
C9 C4 C5 119.6(3) . .
C3 C4 C5 123.4(3) . .
C6 C5 C4 118.1(3) . .
C6 C5 C10 120.5(3) . .
C4 C5 C10 121.4(3) . .
C5 C6 C7 122.6(3) . .
C5 C6 H6A 118.7 . .
C7 C6 H6A 118.7 . .
C8 C7 C6 119.7(3) . .
C8 C7 H7A 120.2 . .
C6 C7 H7A 120.2 . .
O4 C8 C7 124.7(3) . .
O4 C8 C9 115.4(3) . .
C7 C8 C9 119.9(3) . .
N1 C9 C4 121.9(3) . .
N1 C9 C8 118.2(3) . .
C4 C9 C8 119.9(3) . .
C5 C10 P1 116.5(2) . .
C5 C10 H10A 108.2 . .
P1 C10 H10A 108.2 . .
C5 C10 H10B 108.2 . .
P1 C10 H10B 108.2 . .
H10A C10 H10B 107.3 . .
O4 C11 C12 116.0(3) . .
O4 C11 H11A 108.3 . .
C12 C11 H11A 108.3 . .
O4 C11 H11B 108.3 . .
C12 C11 H11B 108.3 . .
H11A C11 H11B 107.4 . .
O6 C12 O5 124.8(3) . .
O6 C12 C11 116.9(3) . .
O5 C12 C11 118.3(3) . .

loop_
_geom_bond_atom_site_label_1
_geom_bond_atom_site_label_2
_geom_bond_distance
_geom_bond_site_symmetry_2
Cu1 O1 1.924(2) 1_455
Cu1 O2 1.938(2) 3_566
Cu1 O5 1.991(2) 4_566
Cu1 N1 2.003(3) .
Cu1 O4 2.322(2) .
P1 O1 1.505(2) .
P1 O2 1.512(2) .
P1 O3 1.569(3) .
P1 C10 1.810(3) .
O1 Cu1 1.924(2) 1_655
O1W H1WA 0.8500 .
O1W H1WB 0.8500 .
O2 Cu1 1.938(2) 3_566
O2W H2WA 0.8501 .
O2W H2WB 0.8500 .
O3 H3A 0.8200 .
O4 C8 1.368(4) .
O4 C11 1.434(4) .
O5 C12 1.275(4) .
O5 Cu1 1.991(2) 4_565
O6 C12 1.238(5) .
N1 C1 1.324(4) .
N1 C9 1.373(4) .
C1 C2 1.403(5) .
C1 H1B 0.9300 .
C2 C3 1.367(5) .
C2 H2B 0.9300 .
C3 C4 1.419(5) .
C3 H3B 0.9300 .
C4 C9 1.415(4) .
C4 C5 1.433(5) .
C5 C6 1.378(5) .
C5 C10 1.508(4) .
C6 C7 1.410(4) .
C6 H6A 0.9300 .
C7 C8 1.375(5) .
C7 H7A 0.9300 .
C8 C9 1.425(5) .
C10 H10A 0.9700 .
C10 H10B 0.9700 .
C11 C12 1.509(5) .
C11 H11A 0.9700 .
C11 H11B 0.9700 .
